data_7135791
loop_
_publ_author_name
'Glover, Peter B.'
'Senkiw-Smith, Lauren'
'Ruston, Linette L.'
'Kariuki, Benson M.'
'Pikramenou, Zoe'

_publ_section_title
;
 Lanthanide tweezer complexes for luminescence detection of aromatic
 pollutants in water.
;
_journal_issue 40
_journal_name_full 'Chemical communications (Cambridge, England)'
_journal_page_first 10189
_journal_page_last 10192
_journal_paper_doi 10.1039/d6cc00925e
_journal_volume 62
_journal_year 2026
_chemical_formula_sum 'C58 H94 Eu2 N10 O31'
_chemical_formula_weight 1731.35
_space_group_crystal_system monoclinic
_space_group_IT_number 15
_space_group_name_Hall '-C 2yc'
_space_group_name_H-M_alt 'C 1 2/c 1'
_atom_sites_solution_hydrogens geom
_audit_creation_method SHELXL-2018/1
_audit_update_record
;
2023-01-04 deposited with the CCDC.	2026-04-29 downloaded from the CCDC.
;
_cell_angle_alpha 90
_cell_angle_beta 99.982(2)
_cell_angle_gamma 90
_cell_formula_units_Z 8
_cell_length_a 49.451(4)
_cell_length_b 13.7239(7)
_cell_length_c 23.828(2)
_cell_measurement_reflns_used 11118
_cell_measurement_temperature 296(2)
_cell_measurement_theta_max 25.38
_cell_measurement_theta_min 1.54
_cell_volume 15926(2)
_computing_cell_refinement 'MSC Software'
_computing_data_collection 'MSC Software'
_computing_data_reduction 'MSC Software'
_computing_structure_refinement SHELXL
_computing_structure_solution SHELXS86
_diffrn_ambient_temperature 296(2)
_diffrn_measured_fraction_theta_full 0.991
_diffrn_measured_fraction_theta_max 0.982
_diffrn_measurement_device_type 'Rigaku R-axis IIc Image plate'
_diffrn_measurement_method 'Image plate slices'
_diffrn_radiation_type MoK\a
_diffrn_radiation_wavelength 0.71069
_diffrn_reflns_av_R_equivalents 0.1120
_diffrn_reflns_av_unetI/netI 0.1427
_diffrn_reflns_Laue_measured_fraction_full 0.991
_diffrn_reflns_Laue_measured_fraction_max 0.982
_diffrn_reflns_limit_h_max 59
_diffrn_reflns_limit_h_min -58
_diffrn_reflns_limit_k_max 16
_diffrn_reflns_limit_k_min -16
_diffrn_reflns_limit_l_max 28
_diffrn_reflns_limit_l_min -28
_diffrn_reflns_number 37050
_diffrn_reflns_point_group_measured_fraction_full 0.991
_diffrn_reflns_point_group_measured_fraction_max 0.982
_diffrn_reflns_theta_full 25.242
_diffrn_reflns_theta_max 25.378
_diffrn_reflns_theta_min 1.542
_diffrn_source 'Rotating anode'
_exptl_absorpt_coefficient_mu 1.644
_exptl_absorpt_correction_type none
_exptl_crystal_colour colourless
_exptl_crystal_density_diffrn 1.444
_exptl_crystal_description needle
_exptl_crystal_F_000 7088
_exptl_crystal_size_max 0.500
_exptl_crystal_size_mid 0.200
_exptl_crystal_size_min 0.200
_refine_diff_density_max 1.035
_refine_diff_density_min -1.329
_refine_diff_density_rms 0.138
_refine_ls_extinction_method none
_refine_ls_goodness_of_fit_ref 1.066
_refine_ls_hydrogen_treatment constr
_refine_ls_matrix_type full
_refine_ls_number_parameters 972
_refine_ls_number_reflns 14369
_refine_ls_number_restraints 62
_refine_ls_restrained_S_all 1.069
_refine_ls_R_factor_all 0.0833
_refine_ls_R_factor_gt 0.0547
_refine_ls_shift/su_max 0.003
_refine_ls_shift/su_mean 0.000
_refine_ls_structure_factor_coef Fsqd
_refine_ls_weighting_details 'w=1/[\s^2^(Fo^2^)+(0.0578P)^2^+102.7724P] where P=(Fo^2^+2Fc^2^)/3'
_refine_ls_weighting_scheme calc
_refine_ls_wR_factor_gt 0.1490
_refine_ls_wR_factor_ref 0.1583
_reflns_Friedel_coverage 0.000
_reflns_number_gt 10812
_reflns_number_total 14369
_reflns_threshold_expression 'I > 2\s(I)'
_cod_data_source_file d6cc00925e2.cif
_cod_data_source_block pbg019
_cod_depositor_comments 'Adding full bibliography for 7135790--7135791.cif.'
_cod_original_sg_symbol_H-M 'C 2/c'
_cod_database_code 7135791
_shelx_shelxl_version_number 2018/1
_shelx_space_group_comment
;
The symmetry employed for this shelxl refinement is uniquely defined
by the following loop, which should always be used as a source of
symmetry information in preference to the above space-group names.
They are only intended as comments.
;
_shelx_estimated_absorpt_t_min 0.494
_shelx_estimated_absorpt_t_max 0.735

loop_
_space_group_symop_operation_xyz
'x, y, z'
'-x, y, -z+1/2'
'x+1/2, y+1/2, z'
'-x+1/2, y+1/2, -z+1/2'
'-x, -y, -z'
'x, -y, z-1/2'
'-x+1/2, -y+1/2, -z'
'x+1/2, -y+1/2, z-1/2'

loop_
_atom_site_label
_atom_site_type_symbol
_atom_site_fract_x
_atom_site_fract_y
_atom_site_fract_z
_atom_site_U_iso_or_equiv
_atom_site_adp_type
_atom_site_occupancy
_atom_site_site_symmetry_order
_atom_site_calc_flag
_atom_site_refinement_flags_posn
_atom_site_refinement_flags_adp
_atom_site_refinement_flags_occupancy
_atom_site_disorder_assembly
_atom_site_disorder_group
Eu1 Eu 0.90831(2) 0.94621(2) 0.91727(2) 0.02881(10) Uani 1 1 d . . . . .
N1 N 0.85215(10) 0.4596(4) 1.1506(2) 0.0405(12) Uani 1 1 d . . . . .
H1 H 0.856533 0.454944 1.187005 0.049 Uiso 1 1 calc R U . . .
N2 N 0.91544(9) 0.3545(3) 1.12220(19) 0.0311(10) Uani 1 1 d . . . . .
N3 N 0.95990(9) 0.4141(3) 1.0577(2) 0.0318(10) Uani 1 1 d . . . . .
N4 N 0.93295(9) 0.3664(3) 0.9384(2) 0.0322(10) Uani 1 1 d . . . . .
N5 N 0.86746(11) 0.3049(4) 0.8506(2) 0.0495(14) Uani 1 1 d . . . . .
H5 H 0.873899 0.261124 0.830744 0.059 Uiso 1 1 calc R U . . .
O1 O 0.86985(9) 0.4455(3) 1.06869(18) 0.0407(10) Uani 1 1 d . . . . .
O2 O 0.90077(9) 0.2782(3) 1.01620(17) 0.0414(10) Uani 1 1 d . . . . .
O3 O 0.88669(10) 0.1367(3) 1.04643(19) 0.0501(11) Uani 1 1 d . . . . .
O4 O 0.92622(8) 0.5567(3) 1.08890(18) 0.0367(10) Uani 1 1 d . . . . .
O5 O 0.96102(11) 0.6405(4) 1.1363(3) 0.0794(18) Uani 1 1 d . . . . .
O6 O 0.93443(9) 0.5574(3) 0.97170(18) 0.0365(10) Uani 1 1 d . . . . .
O7 O 0.95871(9) 0.6029(3) 0.9062(2) 0.0497(11) Uani 1 1 d . . . . .
O8 O 0.87918(8) 0.4068(3) 0.92535(17) 0.0399(10) Uani 1 1 d . . . . .
O9 O 0.87853(8) 0.5863(3) 0.98081(18) 0.0408(10) Uani 1 1 d . . . . .
C1 C 0.82466(13) 0.4864(5) 1.1293(3) 0.0468(16) Uani 1 1 d . . . . .
C2 C 0.80900(14) 0.5167(8) 1.1687(4) 0.074(3) Uani 1 1 d . . . . .
H2 H 0.816892 0.522416 1.206933 0.089 Uiso 1 1 calc R U . . .
C3 C 0.78160(18) 0.5384(8) 1.1511(5) 0.095(3) Uani 1 1 d . . . . .
H3 H 0.771084 0.558372 1.177828 0.114 Uiso 1 1 calc R U . . .
C4 C 0.76961(18) 0.5309(8) 1.0949(5) 0.091(3) Uani 1 1 d . . . . .
H4 H 0.751033 0.544275 1.083489 0.110 Uiso 1 1 calc R U . . .
C5 C 0.78520(16) 0.5038(8) 1.0563(4) 0.083(3) Uani 1 1 d . . . . .
H5A H 0.777379 0.500342 1.017918 0.099 Uiso 1 1 calc R U . . .
C6 C 0.81254(15) 0.4811(7) 1.0731(4) 0.069(2) Uani 1 1 d . . . . .
H6 H 0.822916 0.461953 1.045942 0.083 Uiso 1 1 calc R U . . .
C7 C 0.87214(13) 0.4407(4) 1.1208(3) 0.0366(14) Uani 1 1 d . . . . .
C8 C 0.89940(12) 0.4109(5) 1.1569(2) 0.0384(14) Uani 1 1 d . . . . .
H8A H 0.909570 0.468567 1.171639 0.046 Uiso 1 1 calc R U . . .
H8B H 0.896059 0.372004 1.189013 0.046 Uiso 1 1 calc R U . . .
C9 C 0.94496(11) 0.3562(5) 1.1465(2) 0.0371(13) Uani 1 1 d . . . . .
H9A H 0.948727 0.307586 1.176341 0.044 Uiso 1 1 calc R U . . .
H9B H 0.949675 0.419506 1.163527 0.044 Uiso 1 1 calc R U . . .
C10 C 0.96257(11) 0.3365(4) 1.1024(2) 0.0367(13) Uani 1 1 d . . . . .
H10A H 0.981611 0.332004 1.120880 0.044 Uiso 1 1 calc R U . . .
H10B H 0.957392 0.274251 1.084342 0.044 Uiso 1 1 calc R U . . .
C11 C 0.90498(13) 0.2533(4) 1.1159(3) 0.0394(14) Uani 1 1 d . . . . .
H11A H 0.889114 0.247848 1.134572 0.047 Uiso 1 1 calc R U . . .
H11B H 0.919013 0.209712 1.135215 0.047 Uiso 1 1 calc R U . . .
C12 C 0.89698(11) 0.2207(4) 1.0551(2) 0.0350(13) Uani 1 1 d . . . . .
C13 C 0.97195(11) 0.5063(4) 1.0817(3) 0.0410(15) Uani 1 1 d . . . . .
H13A H 0.979513 0.540828 1.052481 0.049 Uiso 1 1 calc R U . . .
H13B H 0.986993 0.491614 1.112454 0.049 Uiso 1 1 calc R U . . .
C14 C 0.95171(13) 0.5730(5) 1.1045(3) 0.0400(14) Uani 1 1 d . . . . .
C15 C 0.97487(11) 0.3800(4) 1.0117(3) 0.0365(13) Uani 1 1 d . . . . .
H15A H 0.991289 0.345147 1.028901 0.044 Uiso 1 1 calc R U . . .
H15B H 0.980541 0.436214 0.991938 0.044 Uiso 1 1 calc R U . . .
C16 C 0.95743(11) 0.3139(4) 0.9687(3) 0.0342(13) Uani 1 1 d . . . . .
H16A H 0.968337 0.290690 0.941285 0.041 Uiso 1 1 calc R U . . .
H16B H 0.951577 0.257730 0.988235 0.041 Uiso 1 1 calc R U . . .
C17 C 0.94037(13) 0.4438(4) 0.9002(3) 0.0403(15) Uani 1 1 d . . . . .
H17A H 0.925670 0.450081 0.867688 0.048 Uiso 1 1 calc R U . . .
H17B H 0.956775 0.423936 0.886052 0.048 Uiso 1 1 calc R U . . .
C18 C 0.94546(12) 0.5419(4) 0.9285(3) 0.0360(14) Uani 1 1 d . . . . .
C19 C 0.91410(11) 0.2972(4) 0.9044(3) 0.0330(12) Uani 1 1 d . . . . .
H19A H 0.914112 0.235821 0.924588 0.040 Uiso 1 1 calc R U . . .
H19B H 0.920024 0.284831 0.868285 0.040 Uiso 1 1 calc R U . . .
C20 C 0.88503(12) 0.3411(4) 0.8939(2) 0.0371(13) Uani 1 1 d . . . . .
C21 C 0.83927(13) 0.3291(5) 0.8328(3) 0.0494(16) Uani 1 1 d . . . . .
C22 C 0.82439(18) 0.2705(6) 0.7927(4) 0.079(3) Uani 1 1 d . . . . .
H22 H 0.832858 0.218051 0.778114 0.095 Uiso 1 1 calc R U . . .
C23 C 0.7968(2) 0.2883(8) 0.7736(5) 0.111(4) Uani 1 1 d . . . . .
H23 H 0.787006 0.248257 0.745744 0.133 Uiso 1 1 calc R U . . .
C24 C 0.7835(2) 0.3636(8) 0.7949(5) 0.096(3) Uani 1 1 d . . . . .
H24 H 0.764784 0.373619 0.783414 0.115 Uiso 1 1 calc R U . . .
C25 C 0.7989(2) 0.4235(9) 0.8335(5) 0.098(3) Uani 1 1 d . . . . .
H25 H 0.790590 0.476383 0.848209 0.118 Uiso 1 1 calc R U . . .
C26 C 0.82655(16) 0.4066(7) 0.8512(4) 0.079(3) Uani 1 1 d . . . . .
H26 H 0.836707 0.450015 0.876456 0.094 Uiso 1 1 calc R U . . .
Eu2 Eu 0.90834(2) 0.44579(2) 1.01616(2) 0.02889(10) Uani 1 1 d . . . . .
N6 N 0.86701(10) 0.8062(4) 1.0537(2) 0.0463(13) Uani 1 1 d . . . . .
H6A H 0.873265 0.763572 1.079076 0.056 Uiso 1 1 calc R U . . .
N7 N 0.93277(9) 0.8672(3) 1.0136(2) 0.0315(10) Uani 1 1 d . . . . .
N8 N 0.96008(9) 0.9133(3) 0.91403(19) 0.0313(10) Uani 1 1 d . . . . .
N9 N 0.91562(9) 0.8548(3) 0.81705(18) 0.0300(10) Uani 1 1 d . . . . .
O10 O 0.87914(8) 0.9077(3) 0.98663(18) 0.0398(10) Uani 1 1 d . . . . .
O11 O 0.90072(9) 0.7780(3) 0.91258(17) 0.0413(10) Uani 1 1 d . . . . .
O12 O 0.88616(10) 0.6367(3) 0.87179(19) 0.0502(11) Uani 1 1 d . . . . .
O13 O 0.93439(9) 1.0578(3) 0.98056(18) 0.0372(10) Uani 1 1 d . . . . .
O14 O 0.95875(9) 1.1050(3) 1.06366(18) 0.0462(11) Uani 1 1 d . . . . .
O15 O 0.92656(8) 1.0571(3) 0.85724(18) 0.0373(10) Uani 1 1 d . . . . .
O16 O 0.96149(11) 1.1389(4) 0.8360(3) 0.0793(18) Uani 1 1 d . . . . .
O17 O 0.86994(9) 0.9469(3) 0.83612(18) 0.0433(11) Uani 1 1 d . . . . .
O18 O 0.87862(8) 1.0874(3) 0.93064(18) 0.0415(10) Uani 1 1 d . . . . .
N10 N 0.85245(11) 0.9621(4) 0.7422(2) 0.0427(12) Uani 1 1 d . . . . .
H10 H 0.856803 0.956496 0.708899 0.051 Uiso 1 1 calc R U . . .
C27 C 0.83860(14) 0.8305(6) 1.0487(3) 0.0513(17) Uani 1 1 d . . . . .
C28 C 0.82235(18) 0.7673(7) 1.0713(4) 0.080(3) Uani 1 1 d . . . . .
H28 H 0.829750 0.711094 1.089658 0.096 Uiso 1 1 calc R U . . .
C29 C 0.79432(19) 0.7876(9) 1.0667(5) 0.110(4) Uani 1 1 d . . . . .
H29 H 0.783007 0.743065 1.080805 0.132 Uiso 1 1 calc R U . . .
C30 C 0.78361(19) 0.8690(9) 1.0425(5) 0.100(4) Uani 1 1 d . . . . .
H30 H 0.764996 0.881551 1.040688 0.121 Uiso 1 1 calc R U . . .
C31 C 0.79938(19) 0.9339(8) 1.0205(4) 0.091(3) Uani 1 1 d . . . . .
H31 H 0.791518 0.989717 1.002375 0.109 Uiso 1 1 calc R U . . .
C32 C 0.82784(15) 0.9172(7) 1.0249(4) 0.069(2) Uani 1 1 d . . . . .
H32 H 0.839114 0.963368 1.012072 0.083 Uiso 1 1 calc R U . . .
C33 C 0.88495(12) 0.8425(4) 1.0231(3) 0.0371(13) Uani 1 1 d . . . . .
C34 C 0.91391(11) 0.7984(4) 1.0341(3) 0.0354(13) Uani 1 1 d . . . . .
H34A H 0.919710 0.786640 1.074546 0.042 Uiso 1 1 calc R U . . .
H34B H 0.913954 0.736720 1.014219 0.042 Uiso 1 1 calc R U . . .
C35 C 0.90450(12) 0.7528(4) 0.8156(2) 0.0389(13) Uani 1 1 d . . . . .
H35A H 0.888413 0.748556 0.785983 0.047 Uiso 1 1 calc R U . . .
H35B H 0.918187 0.708354 0.805722 0.047 Uiso 1 1 calc R U . . .
C36 C 0.89682(12) 0.7205(4) 0.8710(2) 0.0365(13) Uani 1 1 d . . . . .
C37 C 0.95724(11) 0.8147(4) 1.0012(2) 0.0330(12) Uani 1 1 d . . . . .
H37A H 0.951388 0.758503 0.977506 0.040 Uiso 1 1 calc R U . . .
H37B H 0.968008 0.791541 1.036590 0.040 Uiso 1 1 calc R U . . .
C38 C 0.97502(12) 0.8799(5) 0.9709(3) 0.0405(14) Uani 1 1 d . . . . .
H38A H 0.980762 0.936334 0.994486 0.049 Uiso 1 1 calc R U . . .
H38B H 0.991376 0.844500 0.965666 0.049 Uiso 1 1 calc R U . . .
C39 C 0.94028(13) 0.9454(4) 1.0560(3) 0.0369(14) Uani 1 1 d . . . . .
H39A H 0.956735 0.925684 1.081880 0.044 Uiso 1 1 calc R U . . .
H39B H 0.925685 0.951760 1.078209 0.044 Uiso 1 1 calc R U . . .
C40 C 0.94528(12) 1.0425(4) 1.0322(3) 0.0347(13) Uani 1 1 d . . . . .
C41 C 0.96259(11) 0.8356(5) 0.8717(3) 0.0394(14) Uani 1 1 d . . . . .
H41A H 0.957093 0.773751 0.885937 0.047 Uiso 1 1 calc R U . . .
H41B H 0.981650 0.830018 0.867177 0.047 Uiso 1 1 calc R U . . .
C42 C 0.94514(11) 0.8558(4) 0.8142(3) 0.0378(13) Uani 1 1 d . . . . .
H42A H 0.950014 0.919025 0.800704 0.045 Uiso 1 1 calc R U . . .
H42B H 0.948910 0.807088 0.787151 0.045 Uiso 1 1 calc R U . . .
C43 C 0.97220(12) 1.0048(4) 0.8980(3) 0.0388(14) Uani 1 1 d . . . . .
H43A H 0.986989 0.989268 0.877599 0.047 Uiso 1 1 calc R U . . .
H43B H 0.980145 1.039201 0.932521 0.047 Uiso 1 1 calc R U . . .
C44 C 0.95207(13) 1.0724(4) 0.8612(3) 0.0412(15) Uani 1 1 d . . . . .
C45 C 0.89938(12) 0.9122(4) 0.7697(2) 0.0362(13) Uani 1 1 d . . . . .
H45A H 0.896003 0.873326 0.735251 0.043 Uiso 1 1 calc R U . . .
H45B H 0.909534 0.969923 0.762378 0.043 Uiso 1 1 calc R U . . .
C46 C 0.87268(12) 0.9411(4) 0.7864(3) 0.0352(13) Uani 1 1 d . . . . .
C47 C 0.82523(12) 0.9918(5) 0.7429(3) 0.0448(15) Uani 1 1 d . . . . .
C48 C 0.81344(14) 0.9950(7) 0.7908(4) 0.065(2) Uani 1 1 d . . . . .
H48 H 0.823581 0.978100 0.826095 0.078 Uiso 1 1 calc R U . . .
C49 C 0.78591(17) 1.0239(8) 0.7862(4) 0.083(3) Uani 1 1 d . . . . .
H49 H 0.777934 1.027714 0.818734 0.099 Uiso 1 1 calc R U . . .
C50 C 0.77099(16) 1.0461(7) 0.7351(5) 0.084(3) Uani 1 1 d . . . . .
H50 H 0.752583 1.062980 0.732236 0.101 Uiso 1 1 calc R U . . .
C51 C 0.7828(2) 1.0440(8) 0.6879(4) 0.088(3) Uani 1 1 d . . . . .
H51 H 0.772491 1.060195 0.652636 0.106 Uiso 1 1 calc R U . . .
C52 C 0.80972(16) 1.0180(7) 0.6919(4) 0.071(2) Uani 1 1 d . . . . .
H52 H 0.817675 1.018018 0.659278 0.085 Uiso 1 1 calc R U . . .
O19 O 0.81890(18) 1.1084(7) 0.9217(4) 0.095(3) Uani 0.781(7) 1 d . . P . .
C53 C 0.8264(2) 1.2477(10) 0.9763(6) 0.094(4) Uani 0.781(7) 1 d . . P . .
H53A H 0.828494 1.228558 1.015535 0.112 Uiso 0.781(7) 1 calc R U P . .
H53B H 0.817524 1.310080 0.971325 0.112 Uiso 0.781(7) 1 calc R U P . .
H53C H 0.844132 1.251829 0.965239 0.112 Uiso 0.781(7) 1 calc R U P . .
C54 C 0.8100(2) 1.1766(10) 0.9413(5) 0.072(3) Uani 0.781(7) 1 d . . P . .
C55 C 0.7808(3) 1.1980(13) 0.9336(8) 0.135(6) Uani 0.781(7) 1 d . . P . .
H55A H 0.771986 1.174380 0.897102 0.162 Uiso 0.781(7) 1 calc R U P . .
H55B H 0.778210 1.267120 0.935584 0.162 Uiso 0.781(7) 1 calc R U P . .
H55C H 0.773022 1.166568 0.963078 0.162 Uiso 0.781(7) 1 calc R U P . .
O20 O 0.81862(15) 0.6136(3) 0.9430(2) 0.122(4) Uani 0.681(7) 1 d D U P . .
C56 C 0.82846(6) 0.7580(3) 0.8973(3) 0.101(5) Uani 0.681(7) 1 d D U P . .
H56A H 0.845730 0.754092 0.922850 0.121 Uiso 0.681(7) 1 calc R U P . .
H56B H 0.820757 0.821764 0.899585 0.121 Uiso 0.681(7) 1 calc R U P . .
H56C H 0.831245 0.745927 0.859074 0.121 Uiso 0.681(7) 1 calc R U P . .
C57 C 0.80980(5) 0.6856(2) 0.9133(2) 0.088(4) Uani 0.681(7) 1 d D U P . .
C58 C 0.78060(4) 0.6955(5) 0.8923(4) 0.143(8) Uani 0.681(7) 1 d D U P . .
H58A H 0.773068 0.633170 0.879734 0.171 Uiso 0.681(7) 1 calc R U P . .
H58B H 0.777722 0.740449 0.860908 0.171 Uiso 0.681(7) 1 calc R U P . .
H58C H 0.771690 0.719502 0.922228 0.171 Uiso 0.681(7) 1 calc R U P . .
O21 O 0.84232(5) 0.2503(9) 1.1956(5) 0.148(7) Uani 0.539(8) 1 d D U P . .
C59 C 0.80351(10) 0.2170(5) 1.12653(10) 0.157(10) Uani 0.539(8) 1 d D U P . .
H59A H 0.817226 0.203990 1.103524 0.189 Uiso 0.539(8) 1 calc R U P . .
H59B H 0.791690 0.268387 1.109460 0.189 Uiso 0.539(8) 1 calc R U P . .
H59C H 0.792851 0.159240 1.129139 0.189 Uiso 0.539(8) 1 calc R U P . .
C60 C 0.81673(5) 0.2464(5) 1.18312(12) 0.081(5) Uani 0.539(8) 1 d D U P . .
C61 C 0.79988(8) 0.2769(5) 1.22403(12) 0.175(12) Uani 0.539(8) 1 d D U P . .
H61A H 0.811461 0.299323 1.258129 0.210 Uiso 0.539(8) 1 calc R U P . .
H61B H 0.789054 0.222873 1.232974 0.210 Uiso 0.539(8) 1 calc R U P . .
H61C H 0.787952 0.328804 1.208063 0.210 Uiso 0.539(8) 1 calc R U P . .
O22 O 0.87118(12) 0.5298(4) 0.7713(2) 0.0686(15) Uani 1 1 d . . . . .
O23 O 0.87204(12) 0.0287(4) 1.1357(2) 0.0686(15) Uani 1 1 d . . . . .
O24 O 0.96862(15) 1.1044(5) 1.1807(3) 0.092(2) Uani 1 1 d . . . . .
O25 O 0.96870(15) 0.6032(5) 0.7970(3) 0.0895(19) Uani 1 1 d . . . . .
O26 O 0.90621(17) 0.8705(5) 1.1773(3) 0.104(2) Uani 1 1 d . . . . .
O27 O 0.90501(16) 0.3708(5) 0.7542(3) 0.100(2) Uani 1 1 d . . . . .
O28 O 1.000000 0.7498(6) 0.750000 0.064(2) Uani 1 2 d S T P . .
O29 O 0.89231(11) 1.1724(4) 0.7820(2) 0.0627(14) Uani 1 1 d . . . . .
O30 O 0.89124(11) 0.6717(4) 1.1377(2) 0.0626(14) Uani 1 1 d . . . . .
O31 O 0.9580(2) 0.4151(7) 0.7525(4) 0.099(4) Uani 0.757(12) 1 d . . P . .
O32 O 0.9589(2) 0.9145(7) 1.2165(4) 0.104(4) Uani 0.743(12) 1 d . . P . .
O33 O 0.9868(3) 0.3091(10) 0.8334(6) 0.106(6) Uani 0.544(13) 1 d . . P . .
O34 O 0.9873(3) 0.8094(11) 1.1576(6) 0.094(6) Uani 0.456(13) 1 d . . P . .

loop_
_atom_site_aniso_label
_atom_site_aniso_U_11
_atom_site_aniso_U_22
_atom_site_aniso_U_33
_atom_site_aniso_U_23
_atom_site_aniso_U_13
_atom_site_aniso_U_12
Eu1 0.03188(17) 0.02834(19) 0.02609(19) 0.00017(10) 0.00469(11) -0.00065(10)
N1 0.041(3) 0.056(3) 0.028(3) 0.003(2) 0.013(2) 0.002(2)
N2 0.030(2) 0.031(3) 0.031(3) -0.004(2) 0.0025(18) -0.0011(18)
N3 0.033(2) 0.029(3) 0.033(3) 0.000(2) 0.0070(19) -0.0014(19)
N4 0.033(2) 0.031(3) 0.031(3) -0.002(2) 0.0032(19) -0.0031(19)
N5 0.052(3) 0.048(3) 0.043(3) -0.012(3) -0.005(2) 0.004(2)
O1 0.043(2) 0.052(3) 0.029(3) 0.0062(18) 0.0105(18) 0.0031(18)
O2 0.056(3) 0.036(2) 0.034(2) 0.0005(19) 0.0121(19) -0.0065(19)
O3 0.074(3) 0.039(3) 0.039(3) -0.006(2) 0.015(2) -0.019(2)
O4 0.044(2) 0.033(2) 0.034(3) -0.0061(16) 0.0097(18) -0.0014(16)
O5 0.063(3) 0.076(4) 0.099(5) -0.051(3) 0.014(3) -0.023(3)
O6 0.047(2) 0.032(2) 0.033(3) 0.0037(16) 0.0127(18) -0.0023(16)
O7 0.058(3) 0.043(3) 0.053(3) 0.007(2) 0.024(2) -0.007(2)
O8 0.047(2) 0.043(3) 0.028(2) -0.0076(19) 0.0028(17) 0.0074(19)
O9 0.044(2) 0.034(2) 0.044(3) 0.0041(19) 0.0075(18) 0.0047(18)
C1 0.042(4) 0.057(4) 0.045(4) 0.006(3) 0.016(3) -0.001(3)
C2 0.035(4) 0.127(8) 0.064(5) -0.007(5) 0.016(3) 0.021(4)
C3 0.047(5) 0.146(10) 0.099(8) -0.012(7) 0.031(5) 0.015(5)
C4 0.041(5) 0.124(9) 0.109(9) 0.000(7) 0.010(5) 0.020(5)
C5 0.041(4) 0.128(9) 0.073(6) -0.018(6) -0.007(4) 0.007(5)
C6 0.044(4) 0.102(7) 0.062(5) -0.008(5) 0.009(3) 0.011(4)
C7 0.054(4) 0.024(3) 0.034(4) 0.001(2) 0.016(3) 0.000(2)
C8 0.043(3) 0.043(4) 0.030(3) -0.002(3) 0.008(2) 0.007(3)
C9 0.032(3) 0.045(3) 0.033(3) 0.000(3) 0.003(2) 0.005(2)
C10 0.032(3) 0.041(3) 0.036(3) -0.003(3) 0.002(2) 0.000(2)
C11 0.047(4) 0.034(3) 0.036(3) 0.001(3) 0.005(3) -0.002(3)
C12 0.035(3) 0.036(3) 0.036(3) 0.000(3) 0.010(2) 0.000(2)
C13 0.028(3) 0.035(3) 0.059(4) -0.005(3) 0.002(3) -0.007(2)
C14 0.045(4) 0.044(4) 0.031(3) -0.006(3) 0.004(3) -0.010(3)
C15 0.029(3) 0.037(3) 0.043(4) 0.003(3) 0.006(2) -0.003(2)
C16 0.029(3) 0.033(3) 0.042(4) -0.003(3) 0.012(2) -0.001(2)
C17 0.040(3) 0.038(4) 0.046(4) 0.006(3) 0.016(3) -0.003(2)
C18 0.038(3) 0.034(3) 0.036(4) 0.009(3) 0.004(2) -0.006(2)
C19 0.041(3) 0.019(3) 0.039(3) -0.002(2) 0.009(2) -0.002(2)
C20 0.041(3) 0.039(3) 0.031(3) 0.005(3) 0.003(2) 0.001(3)
C21 0.039(4) 0.057(4) 0.050(4) -0.006(3) 0.001(3) -0.002(3)
C22 0.076(6) 0.056(5) 0.090(7) -0.010(5) -0.028(5) -0.001(4)
C23 0.073(6) 0.075(7) 0.162(11) -0.003(7) -0.047(7) -0.014(5)
C24 0.056(5) 0.096(8) 0.125(9) 0.004(7) -0.015(6) -0.004(5)
C25 0.066(6) 0.128(9) 0.094(8) -0.008(7) -0.003(5) 0.030(6)
C26 0.051(5) 0.095(7) 0.083(7) -0.026(5) -0.007(4) 0.014(4)
Eu2 0.03216(17) 0.0287(2) 0.02614(19) -0.00039(10) 0.00608(11) -0.00094(10)
N6 0.046(3) 0.051(3) 0.044(3) 0.019(3) 0.014(2) 0.001(2)
N7 0.037(3) 0.026(2) 0.032(3) -0.0002(19) 0.0049(19) -0.0048(18)
N8 0.033(2) 0.029(2) 0.032(3) 0.002(2) 0.0057(19) -0.0047(19)
N9 0.033(2) 0.037(3) 0.021(2) 0.0007(19) 0.0073(17) 0.0050(19)
O10 0.038(2) 0.042(3) 0.041(3) 0.012(2) 0.0111(18) 0.0032(18)
O11 0.056(3) 0.034(2) 0.034(2) -0.0067(18) 0.0096(18) -0.0103(19)
O12 0.072(3) 0.031(2) 0.045(3) 0.0006(19) 0.003(2) -0.018(2)
O13 0.048(2) 0.030(2) 0.032(3) 0.0028(16) 0.0038(18) -0.0011(16)
O14 0.059(3) 0.039(2) 0.035(2) -0.0059(19) -0.0050(19) -0.009(2)
O15 0.040(2) 0.036(2) 0.035(3) 0.0027(16) 0.0063(17) -0.0045(16)
O16 0.062(3) 0.071(4) 0.099(5) 0.040(3) -0.001(3) -0.021(3)
O17 0.045(3) 0.060(3) 0.024(2) -0.0020(18) 0.0016(18) 0.0047(19)
O18 0.046(2) 0.034(2) 0.046(3) 0.0017(19) 0.0105(19) 0.0034(18)
N10 0.049(3) 0.054(3) 0.024(3) -0.007(2) 0.000(2) 0.000(2)
C27 0.046(4) 0.066(5) 0.046(4) 0.003(3) 0.016(3) 0.001(3)
C28 0.075(6) 0.066(6) 0.110(8) 0.025(5) 0.042(5) -0.005(4)
C29 0.049(6) 0.112(9) 0.178(12) 0.022(8) 0.049(6) -0.013(6)
C30 0.045(5) 0.133(10) 0.129(10) 0.006(8) 0.030(5) 0.010(6)
C31 0.067(6) 0.132(10) 0.074(7) 0.033(6) 0.013(5) 0.018(6)
C32 0.039(4) 0.086(6) 0.083(6) 0.024(5) 0.016(4) 0.009(4)
C33 0.041(3) 0.038(3) 0.034(3) -0.004(3) 0.012(2) -0.001(3)
C34 0.042(3) 0.030(3) 0.034(3) 0.000(2) 0.006(2) -0.004(2)
C35 0.045(3) 0.040(3) 0.032(3) -0.003(3) 0.006(2) -0.007(3)
C36 0.043(3) 0.032(3) 0.032(3) -0.004(3) 0.000(2) 0.003(2)
C37 0.039(3) 0.030(3) 0.031(3) 0.003(2) 0.010(2) 0.007(2)
C38 0.035(3) 0.045(4) 0.041(4) -0.002(3) 0.003(2) -0.006(3)
C39 0.046(3) 0.037(4) 0.028(3) -0.003(2) 0.008(2) -0.006(2)
C40 0.034(3) 0.034(3) 0.035(4) -0.006(3) 0.004(2) 0.003(2)
C41 0.029(3) 0.037(3) 0.052(4) 0.004(3) 0.010(3) 0.003(2)
C42 0.039(3) 0.033(3) 0.044(4) -0.006(3) 0.013(3) 0.003(2)
C43 0.038(3) 0.035(3) 0.043(4) -0.002(3) 0.007(2) -0.003(2)
C44 0.048(4) 0.031(3) 0.045(4) 0.003(3) 0.009(3) -0.012(3)
C45 0.041(3) 0.038(3) 0.030(3) -0.002(3) 0.006(2) 0.007(2)
C46 0.035(3) 0.034(3) 0.035(4) 0.002(2) 0.001(2) 0.000(2)
C47 0.033(3) 0.043(4) 0.056(4) 0.000(3) 0.001(3) 0.004(3)
C48 0.037(4) 0.091(6) 0.066(5) -0.014(4) 0.008(3) -0.008(4)
C49 0.045(5) 0.108(7) 0.098(8) -0.012(6) 0.017(5) 0.003(5)
C50 0.029(4) 0.096(7) 0.118(9) -0.010(6) -0.014(5) 0.014(4)
C51 0.064(6) 0.119(9) 0.071(7) 0.002(6) -0.016(5) 0.022(5)
C52 0.055(5) 0.093(6) 0.059(5) 0.013(5) -0.007(4) 0.020(4)
O19 0.085(6) 0.097(7) 0.097(7) -0.011(5) 0.000(5) 0.005(5)
C53 0.075(8) 0.093(10) 0.116(11) -0.006(8) 0.025(7) 0.018(7)
C54 0.048(6) 0.093(9) 0.071(8) 0.018(7) 0.002(5) 0.004(6)
C55 0.086(11) 0.131(15) 0.187(19) 0.006(13) 0.018(11) -0.010(10)
O20 0.114(8) 0.148(10) 0.110(9) -0.002(7) 0.043(7) -0.020(7)
C56 0.075(9) 0.111(11) 0.115(11) 0.012(9) 0.009(8) 0.001(8)
C57 0.099(8) 0.091(8) 0.081(8) -0.011(6) 0.033(6) -0.012(7)
C58 0.101(11) 0.191(16) 0.137(14) -0.018(12) 0.026(10) 0.013(12)
O21 0.139(11) 0.066(8) 0.226(15) 0.052(9) -0.011(11) -0.015(8)
C59 0.219(19) 0.105(14) 0.140(16) 0.061(13) 0.010(14) -0.010(14)
C60 0.077(8) 0.061(8) 0.103(9) 0.028(7) 0.012(7) -0.011(6)
C61 0.23(2) 0.137(18) 0.172(18) 0.047(14) 0.080(16) 0.004(15)
O22 0.094(4) 0.071(4) 0.037(3) -0.005(3) 0.002(3) -0.008(3)
O23 0.094(4) 0.066(3) 0.051(3) -0.006(3) 0.029(3) -0.019(3)
O24 0.121(6) 0.094(5) 0.057(4) -0.012(3) 0.003(3) -0.017(4)
O25 0.126(6) 0.091(5) 0.058(4) -0.001(3) 0.034(4) -0.009(4)
O26 0.167(7) 0.088(5) 0.063(4) 0.005(4) 0.039(4) 0.000(5)
O27 0.154(7) 0.078(5) 0.067(4) -0.002(3) 0.021(4) 0.004(4)
O28 0.061(5) 0.085(6) 0.044(4) 0.000 0.005(3) 0.000
O29 0.080(4) 0.049(3) 0.056(3) -0.005(2) 0.004(3) 0.017(3)
O30 0.077(4) 0.055(3) 0.061(3) 0.012(3) 0.025(3) 0.026(3)
O31 0.148(9) 0.094(7) 0.059(6) -0.015(5) 0.033(5) -0.021(6)
O32 0.149(10) 0.095(7) 0.065(6) 0.011(5) 0.012(6) -0.022(6)
O33 0.107(10) 0.087(10) 0.112(11) 0.031(8) -0.009(8) -0.023(7)
O34 0.082(10) 0.096(12) 0.110(13) -0.024(9) 0.029(8) -0.037(8)

loop_
_atom_type_symbol
_atom_type_description
_atom_type_scat_dispersion_real
_atom_type_scat_dispersion_imag
_atom_type_scat_source
C C 0.0033 0.0016 'International Tables Vol C Tables 4.2.6.8 and 6.1.1.4'
H H 0.0000 0.0000 'International Tables Vol C Tables 4.2.6.8 and 6.1.1.4'
N N 0.0061 0.0033 'International Tables Vol C Tables 4.2.6.8 and 6.1.1.4'
O O 0.0106 0.0060 'International Tables Vol C Tables 4.2.6.8 and 6.1.1.4'
Eu Eu -0.1578 3.6682 'International Tables Vol C Tables 4.2.6.8 and 6.1.1.4'

loop_
_geom_angle_atom_site_label_1
_geom_angle_atom_site_label_2
_geom_angle_atom_site_label_3
_geom_angle
_geom_angle_site_symmetry_1
_geom_angle_site_symmetry_3
_geom_angle_publ_flag
O11 Eu1 O13 137.21(14) . . ?
O11 Eu1 O15 132.79(14) . . ?
O13 Eu1 O15 75.35(14) . . ?
O11 Eu1 O10 73.07(14) . . ?
O13 Eu1 O10 91.69(15) . . ?
O15 Eu1 O10 151.85(14) . . ?
O11 Eu1 O17 82.59(14) . . ?
O13 Eu1 O17 139.27(14) . . ?
O15 Eu1 O17 81.13(14) . . ?
O10 Eu1 O17 93.87(14) . . ?
O11 Eu1 O18 133.04(14) . . ?
O13 Eu1 O18 71.51(14) . . ?
O15 Eu1 O18 82.65(14) . . ?
O10 Eu1 O18 69.47(14) . . ?
O17 Eu1 O18 72.88(14) . . ?
O11 Eu1 N8 88.74(15) . . ?
O13 Eu1 N8 72.68(14) . . ?
O15 Eu1 N8 67.41(14) . . ?
O10 Eu1 N8 132.97(14) . . ?
O17 Eu1 N8 127.06(14) . . ?
O18 Eu1 N8 137.89(14) . . ?
O11 Eu1 N7 71.39(14) . . ?
O13 Eu1 N7 66.07(13) . . ?
O15 Eu1 N7 128.61(14) . . ?
O10 Eu1 N7 63.62(14) . . ?
O17 Eu1 N7 149.34(14) . . ?
O18 Eu1 N7 113.69(14) . . ?
N8 Eu1 N7 69.53(14) . . ?
O11 Eu1 N9 63.67(14) . . ?
O13 Eu1 N9 134.61(14) . . ?
O15 Eu1 N9 69.59(14) . . ?
O10 Eu1 N9 131.85(14) . . ?
O17 Eu1 N9 61.58(13) . . ?
O18 Eu1 N9 129.11(13) . . ?
N8 Eu1 N9 67.80(14) . . ?
N7 Eu1 N9 117.01(13) . . ?
O11 Eu1 C44 128.47(15) . . ?
O13 Eu1 C44 65.62(16) . . ?
O15 Eu1 C44 19.24(15) . . ?
O10 Eu1 C44 156.13(16) . . ?
O17 Eu1 C44 98.82(16) . . ?
O18 Eu1 C44 95.04(15) . . ?
N8 Eu1 C44 49.58(15) . . ?
N7 Eu1 C44 109.92(15) . . ?
N9 Eu1 C44 71.99(15) . . ?
C7 N1 C1 127.8(6) . . ?
C8 N2 C9 111.5(4) . . ?
C8 N2 C11 109.9(5) . . ?
C9 N2 C11 111.1(4) . . ?
C8 N2 Eu2 106.2(3) . . ?
C9 N2 Eu2 108.0(3) . . ?
C11 N2 Eu2 110.0(3) . . ?
C13 N3 C10 110.8(5) . . ?
C13 N3 C15 109.6(4) . . ?
C10 N3 C15 107.7(4) . . ?
C13 N3 Eu2 107.9(3) . . ?
C10 N3 Eu2 110.4(3) . . ?
C15 N3 Eu2 110.4(3) . . ?
C19 N4 C16 109.9(4) . . ?
C19 N4 C17 109.0(5) . . ?
C16 N4 C17 112.2(4) . . ?
C19 N4 Eu2 109.3(3) . . ?
C16 N4 Eu2 107.2(3) . . ?
C17 N4 Eu2 109.2(3) . . ?
C20 N5 C21 128.4(6) . . ?
C7 O1 Eu2 124.9(4) . . ?
C12 O2 Eu2 131.8(4) . . ?
C14 O4 Eu2 123.7(4) . . ?
C18 O6 Eu2 126.9(3) . . ?
C20 O8 Eu2 122.1(4) . . ?
C6 C1 C2 118.6(7) . . ?
C6 C1 N1 124.5(6) . . ?
C2 C1 N1 116.9(6) . . ?
C3 C2 C1 119.7(8) . . ?
C4 C3 C2 121.0(8) . . ?
C5 C4 C3 119.0(8) . . ?
C4 C5 C6 120.8(9) . . ?
C1 C6 C5 120.8(8) . . ?
O1 C7 N1 125.3(6) . . ?
O1 C7 C8 120.1(5) . . ?
N1 C7 C8 114.6(5) . . ?
N2 C8 C7 109.7(5) . . ?
N2 C9 C10 112.2(5) . . ?
N3 C10 C9 112.3(5) . . ?
N2 C11 C12 114.0(5) . . ?
O2 C12 O3 124.2(6) . . ?
O2 C12 C11 118.4(5) . . ?
O3 C12 C11 117.4(5) . . ?
N3 C13 C14 114.1(5) . . ?
O5 C14 O4 123.9(6) . . ?
O5 C14 C13 118.1(6) . . ?
O4 C14 C13 118.0(5) . . ?
O5 C14 Eu2 159.6(5) . . ?
O4 C14 Eu2 37.3(3) . . ?
C13 C14 Eu2 81.2(3) . . ?
N3 C15 C16 112.6(4) . . ?
N4 C16 C15 111.0(5) . . ?
N4 C17 C18 113.9(5) . . ?
O7 C18 O6 124.8(6) . . ?
O7 C18 C17 118.1(6) . . ?
O6 C18 C17 116.9(5) . . ?
N4 C19 C20 108.7(5) . . ?
O8 C20 N5 123.6(6) . . ?
O8 C20 C19 119.8(5) . . ?
N5 C20 C19 116.6(5) . . ?
C26 C21 C22 117.9(7) . . ?
C26 C21 N5 125.2(6) . . ?
C22 C21 N5 116.9(7) . . ?
C21 C22 C23 120.5(9) . . ?
C24 C23 C22 121.3(10) . . ?
C25 C24 C23 117.4(9) . . ?
C24 C25 C26 120.7(10) . . ?
C21 C26 C25 121.9(9) . . ?
O2 Eu2 O4 132.54(14) . . ?
O2 Eu2 O6 137.64(14) . . ?
O4 Eu2 O6 75.36(14) . . ?
O2 Eu2 O8 73.38(14) . . ?
O4 Eu2 O8 151.66(14) . . ?
O6 Eu2 O8 91.67(15) . . ?
O2 Eu2 O1 81.91(14) . . ?
O4 Eu2 O1 81.45(14) . . ?
O6 Eu2 O1 139.50(13) . . ?
O8 Eu2 O1 93.47(14) . . ?
O2 Eu2 O9 132.88(14) . . ?
O4 Eu2 O9 82.69(14) . . ?
O6 Eu2 O9 71.53(14) . . ?
O8 Eu2 O9 69.22(14) . . ?
O1 Eu2 O9 72.95(13) . . ?
O2 Eu2 N3 88.95(15) . . ?
O4 Eu2 N3 67.16(14) . . ?
O6 Eu2 N3 72.85(14) . . ?
O8 Eu2 N3 133.48(14) . . ?
O1 Eu2 N3 126.91(14) . . ?
O9 Eu2 N3 137.92(14) . . ?
O2 Eu2 N4 71.62(14) . . ?
O4 Eu2 N4 128.76(14) . . ?
O6 Eu2 N4 66.27(14) . . ?
O8 Eu2 N4 63.77(13) . . ?
O1 Eu2 N4 148.84(14) . . ?
O9 Eu2 N4 113.80(14) . . ?
N3 Eu2 N4 69.88(14) . . ?
O2 Eu2 N2 63.33(13) . . ?
O4 Eu2 N2 69.63(13) . . ?
O6 Eu2 N2 134.70(14) . . ?
O8 Eu2 N2 131.83(14) . . ?
O1 Eu2 N2 61.55(13) . . ?
O9 Eu2 N2 129.07(13) . . ?
N3 Eu2 N2 67.64(13) . . ?
N4 Eu2 N2 116.92(14) . . ?
O2 Eu2 C14 128.28(16) . . ?
O4 Eu2 C14 19.03(14) . . ?
O6 Eu2 C14 65.91(15) . . ?
O8 Eu2 C14 156.28(16) . . ?
O1 Eu2 C14 98.86(15) . . ?
O9 Eu2 C14 95.10(16) . . ?
N3 Eu2 C14 49.47(16) . . ?
N4 Eu2 C14 110.29(15) . . ?
N2 Eu2 C14 71.83(15) . . ?
C33 N6 C27 127.1(5) . . ?
C34 N7 C39 109.7(4) . . ?
C34 N7 C37 110.0(4) . . ?
C39 N7 C37 111.8(4) . . ?
C34 N7 Eu1 109.4(3) . . ?
C39 N7 Eu1 108.7(3) . . ?
C37 N7 Eu1 107.1(3) . . ?
C43 N8 C41 110.5(4) . . ?
C43 N8 C38 109.7(4) . . ?
C41 N8 C38 107.9(5) . . ?
C43 N8 Eu1 107.8(3) . . ?
C41 N8 Eu1 109.9(3) . . ?
C38 N8 Eu1 111.0(3) . . ?
C42 N9 C45 111.6(4) . . ?
C42 N9 C35 111.7(4) . . ?
C45 N9 C35 109.2(4) . . ?
C42 N9 Eu1 108.2(3) . . ?
C45 N9 Eu1 106.1(3) . . ?
C35 N9 Eu1 109.8(3) . . ?
C33 O10 Eu1 122.5(4) . . ?
C36 O11 Eu1 131.3(4) . . ?
C40 O13 Eu1 127.0(3) . . ?
C44 O15 Eu1 122.6(4) . . ?
C46 O17 Eu1 124.2(4) . . ?
C46 N10 C47 129.1(6) . . ?
C28 C27 C32 120.0(7) . . ?
C28 C27 N6 117.4(7) . . ?
C32 C27 N6 122.5(6) . . ?
C27 C28 C29 119.3(9) . . ?
C30 C29 C28 121.2(9) . . ?
C29 C30 C31 120.8(9) . . ?
C30 C31 C32 120.0(9) . . ?
C27 C32 C31 118.6(8) . . ?
O10 C33 N6 123.6(5) . . ?
O10 C33 C34 119.9(5) . . ?
N6 C33 C34 116.5(5) . . ?
N7 C34 C33 108.5(5) . . ?
C36 C35 N9 113.7(5) . . ?
O11 C36 O12 124.6(6) . . ?
O11 C36 C35 118.7(5) . . ?
O12 C36 C35 116.7(5) . . ?
N7 C37 C38 111.6(5) . . ?
N8 C38 C37 112.0(5) . . ?
N7 C39 C40 115.4(5) . . ?
O14 C40 O13 124.0(6) . . ?
O14 C40 C39 119.4(6) . . ?
O13 C40 C39 116.5(5) . . ?
N8 C41 C42 112.3(5) . . ?
N9 C42 C41 111.8(5) . . ?
N8 C43 C44 114.5(5) . . ?
O16 C44 O15 122.9(6) . . ?
O16 C44 C43 118.0(6) . . ?
O15 C44 C43 119.1(5) . . ?
O16 C44 Eu1 159.6(5) . . ?
O15 C44 Eu1 38.1(3) . . ?
C43 C44 Eu1 81.6(3) . . ?
N9 C45 C46 108.9(5) . . ?
O17 C46 N10 123.5(6) . . ?
O17 C46 C45 121.9(5) . . ?
N10 C46 C45 114.6(6) . . ?
C52 C47 C48 118.6(7) . . ?
C52 C47 N10 117.0(7) . . ?
C48 C47 N10 124.4(6) . . ?
C47 C48 C49 119.4(8) . . ?
C50 C49 C48 120.5(9) . . ?
C49 C50 C51 120.0(8) . . ?
C50 C51 C52 120.1(8) . . ?
C51 C52 C47 121.3(9) . . ?
O19 C54 C53 124.1(11) . . ?
O19 C54 C55 123.2(13) . . ?
C53 C54 C55 112.7(13) . . ?
O20 C57 C58 119.9(4) . . ?
O20 C57 C56 120.9(4) . . ?
C58 C57 C56 119.099(13) . . ?
O21 C60 C61 120.2(5) . . ?
O21 C60 C59 120.6(5) . . ?
C61 C60 C59 119.099(15) . . ?

loop_
_geom_bond_atom_site_label_1
_geom_bond_atom_site_label_2
_geom_bond_distance
_geom_bond_site_symmetry_2
_geom_bond_publ_flag
Eu1 O11 2.338(4) . ?
Eu1 O13 2.368(4) . ?
Eu1 O15 2.372(4) . ?
Eu1 O10 2.433(4) . ?
Eu1 O17 2.463(4) . ?
Eu1 O18 2.485(4) . ?
Eu1 N8 2.614(4) . ?
Eu1 N7 2.635(5) . ?
Eu1 N9 2.776(4) . ?
Eu1 C44 3.235(6) . ?
N1 C7 1.338(7) . ?
N1 C1 1.414(8) . ?
N2 C8 1.463(7) . ?
N2 C9 1.474(7) . ?
N2 C11 1.481(7) . ?
N2 Eu2 2.787(5) . ?
N3 C13 1.472(7) . ?
N3 C10 1.495(7) . ?
N3 C15 1.500(7) . ?
N3 Eu2 2.607(4) . ?
N4 C19 1.471(7) . ?
N4 C16 1.485(7) . ?
N4 C17 1.486(7) . ?
N4 Eu2 2.624(5) . ?
N5 C20 1.324(8) . ?
N5 C21 1.424(8) . ?
O1 C7 1.230(7) . ?
O1 Eu2 2.453(4) . ?
O2 C12 1.256(7) . ?
O2 Eu2 2.330(4) . ?
O3 C12 1.262(7) . ?
O4 C14 1.270(7) . ?
O4 Eu2 2.361(4) . ?
O5 C14 1.234(7) . ?
O6 C18 1.263(7) . ?
O6 Eu2 2.368(4) . ?
O7 C18 1.238(7) . ?
O8 C20 1.239(7) . ?
O8 Eu2 2.443(4) . ?
O9 Eu2 2.485(4) . ?
C1 C6 1.371(10) . ?
C1 C2 1.381(9) . ?
C2 C3 1.380(11) . ?
C3 C4 1.373(13) . ?
C4 C5 1.350(12) . ?
C5 C6 1.378(10) . ?
C7 C8 1.524(9) . ?
C9 C10 1.502(8) . ?
C11 C12 1.503(8) . ?
C13 C14 1.524(8) . ?
C14 Eu2 3.242(6) . ?
C15 C16 1.519(8) . ?
C17 C18 1.508(8) . ?
C19 C20 1.539(8) . ?
C21 C26 1.346(11) . ?
C21 C22 1.364(10) . ?
C22 C23 1.386(12) . ?
C23 C24 1.366(15) . ?
C24 C25 1.363(14) . ?
C25 C26 1.380(11) . ?
N6 C33 1.338(7) . ?
N6 C27 1.429(8) . ?
N7 C34 1.470(7) . ?
N7 C39 1.478(7) . ?
N7 C37 1.481(7) . ?
N8 C43 1.470(7) . ?
N8 C41 1.489(8) . ?
N8 C38 1.498(7) . ?
N9 C42 1.473(7) . ?
N9 C45 1.491(7) . ?
N9 C35 1.502(7) . ?
O10 C33 1.245(7) . ?
O11 C36 1.255(7) . ?
O12 C36 1.266(7) . ?
O13 C40 1.272(7) . ?
O14 C40 1.252(7) . ?
O15 C44 1.266(7) . ?
O16 C44 1.228(7) . ?
O17 C46 1.218(7) . ?
N10 C46 1.353(8) . ?
N10 C47 1.410(8) . ?
C27 C28 1.356(10) . ?
C27 C32 1.384(10) . ?
C28 C29 1.399(12) . ?
C29 C30 1.325(15) . ?
C30 C31 1.349(14) . ?
C31 C32 1.412(11) . ?
C33 C34 1.535(8) . ?
C35 C36 1.502(8) . ?
C37 C38 1.522(8) . ?
C39 C40 1.487(8) . ?
C41 C42 1.512(8) . ?
C43 C44 1.522(9) . ?
C45 C46 1.496(8) . ?
C47 C52 1.369(9) . ?
C47 C48 1.369(10) . ?
C48 C49 1.404(10) . ?
C49 C50 1.344(13) . ?
C50 C51 1.355(13) . ?
C51 C52 1.367(12) . ?
O19 C54 1.168(14) . ?
C53 C54 1.439(17) . ?
C54 C55 1.450(16) . ?
O20 C57 1.25000(12) . ?
C56 C57 1.45000(13) . ?
C57 C58 1.45000(14) . ?
O21 C60 1.25000(15) . ?
C59 C60 1.45000(15) . ?
C60 C61 1.45000(12) . ?
